data_1542786
loop_
_publ_author_name
'Dubey, Ritesh'
'Desiraju, Gautam R.'

_publ_section_title
;
 Combinatorial selection of molecular conformations and supramolecular
 synthons in quercetin cocrystal landscapes: a route to ternary solids
;
_journal_issue 4
_journal_name_full IUCrJ
_journal_page_first 402
_journal_page_last 408
_journal_paper_doi 10.1107/S2052252515009884
_journal_volume 2
_journal_year 2015
_chemical_formula_sum 'C27 H30 N2 O9'
_chemical_formula_weight 526.53
_chemical_name_systematic
;
 ?
;
_space_group_crystal_system triclinic
_space_group_IT_number 2
_space_group_name_Hall '-P 1'
_space_group_name_H-M_alt 'P -1'
_symmetry_space_group_name_Hall '-P 1'
_symmetry_space_group_name_H-M 'P -1'
_atom_sites_solution_hydrogens mixed
_audit_creation_method SHELXL-2013
_cell_angle_alpha 76.798(5)
_cell_angle_beta 84.048(6)
_cell_angle_gamma 81.580(6)
_cell_formula_units_Z 2
_cell_length_a 9.3506(7)
_cell_length_b 10.9120(8)
_cell_length_c 13.0020(10)
_cell_measurement_temperature 150(2)
_cell_volume 1274.26(17)
_computing_structure_refinement 'SHELXL-2013 (Sheldrick, 2013)'
_diffrn_ambient_temperature 150(2)
_diffrn_measured_fraction_theta_full 0.998
_diffrn_measured_fraction_theta_max 0.998
_diffrn_radiation_type MoK\a
_diffrn_radiation_wavelength 0.71073
_diffrn_reflns_av_R_equivalents 0.0336
_diffrn_reflns_av_unetI/netI 0.0427
_diffrn_reflns_laue_measured_fraction_full 0.998
_diffrn_reflns_laue_measured_fraction_max 0.998
_diffrn_reflns_limit_h_max 12
_diffrn_reflns_limit_h_min -12
_diffrn_reflns_limit_k_max 14
_diffrn_reflns_limit_k_min -14
_diffrn_reflns_limit_l_max 16
_diffrn_reflns_limit_l_min -16
_diffrn_reflns_number 13650
_diffrn_reflns_point_group_measured_fraction_full 0.998
_diffrn_reflns_point_group_measured_fraction_max 0.998
_diffrn_reflns_theta_full 25.242
_diffrn_reflns_theta_max 27.484
_diffrn_reflns_theta_min 3.114
_exptl_absorpt_coefficient_mu 0.104
_exptl_absorpt_correction_T_max 1.000
_exptl_absorpt_correction_T_min 0.752
_exptl_absorpt_correction_type multi-scan
_exptl_absorpt_process_details 'Jacobson, R. (1998) Private communication'
_exptl_crystal_colour Yellow
_exptl_crystal_density_diffrn 1.372
_exptl_crystal_description Plate
_exptl_crystal_F_000 556
_exptl_crystal_size_max 0.400
_exptl_crystal_size_mid 0.400
_exptl_crystal_size_min 0.150
_refine_diff_density_max 0.288
_refine_diff_density_min -0.392
_refine_diff_density_rms 0.067
_refine_ls_extinction_method none
_refine_ls_goodness_of_fit_ref 0.929
_refine_ls_hydrogen_treatment mixed
_refine_ls_matrix_type full
_refine_ls_number_parameters 363
_refine_ls_number_reflns 5832
_refine_ls_number_restraints 0
_refine_ls_restrained_S_all 0.929
_refine_ls_R_factor_all 0.0684
_refine_ls_R_factor_gt 0.0523
_refine_ls_shift/su_max 0.000
_refine_ls_shift/su_mean 0.000
_refine_ls_structure_factor_coef Fsqd
_refine_ls_weighting_details
;
 w=1/[\s^2^(Fo^2^)+(0.0967P)^2^+0.5735P]
 where P=(Fo^2^+2Fc^2^)/3
;
_refine_ls_weighting_scheme calc
_refine_ls_wR_factor_gt 0.1426
_refine_ls_wR_factor_ref 0.1587
_reflns_Friedel_coverage 0.000
_reflns_number_gt 4470
_reflns_number_total 5832
_reflns_threshold_expression 'I > 2\s(I)'
_cod_data_source_file lc5063.cif
_cod_data_source_block QTMP_III
_cod_depositor_comments
;
The following automatic conversions were performed:

'_exptl_absorpt_correction_type' value 'Multi-scan' changed to
'multi-scan' according to
/usr/data/users/saulius/automatic-downloads/current/IUCr/lib/dictionaries/cif_core.dic
dictionary named 'cif_core.dic' version 2.4.2 from 2011-04-26.

Automatic conversion script
Id: cif_fix_values 4287 2015-11-16 14:04:37Z antanas 
;
_cod_database_code 1542786
_publcif_datablock.id {846092a4-8462-4abc-a08a-9af3d79a4429}

_shelx_space_group_comment
;
The symmetry employed for this shelxl refinement is uniquely defined
by the following loop, which should always be used as a source of
symmetry information in preference to the above space-group names.
They are only intended as comments.
;
_shelx_estimated_absorpt_t_min 0.960
_shelx_estimated_absorpt_t_max 0.985
_shelxl_version_number 2013-2

loop_
_space_group_symop_operation_xyz
'x, y, z'
'-x, -y, -z'

loop_
_atom_site_label
_atom_site_type_symbol
_atom_site_fract_x
_atom_site_fract_y
_atom_site_fract_z
_atom_site_U_iso_or_equiv
_atom_site_adp_type
_atom_site_occupancy
_atom_site_site_symmetry_order
_atom_site_calc_flag
_atom_site_refinement_flags_posn
_atom_site_refinement_flags_adp
H2O H 0.401(3) -0.039(2) 0.245(2) 0.049(7) Uiso 1 1 d . .
H4O H 0.393(3) 0.014(3) -0.071(2) 0.063(8) Uiso 1 1 d . .
H6O H -0.278(3) 0.361(3) -0.385(2) 0.064(8) Uiso 1 1 d . .
H1O H -0.159(3) 0.229(3) 0.404(2) 0.063(8) Uiso 1 1 d . .
H5O H 0.009(2) 0.184(2) -0.4441(19) 0.036(6) Uiso 1 1 d . .
O7 O -0.00089(12) 0.15555(11) 0.06354(8) 0.0189(3) Uani 1 1 d . .
O3 O 0.40478(12) -0.03076(12) 0.10536(9) 0.0239(3) Uani 1 1 d . .
O6 O -0.19940(13) 0.30927(12) -0.39807(9) 0.0263(3) Uani 1 1 d . .
O5 O 0.06944(13) 0.17310(12) -0.40176(9) 0.0255(3) Uani 1 1 d . .
O1 O -0.07879(14) 0.17774(12) 0.42433(9) 0.0269(3) Uani 1 1 d . .
O2 O 0.36444(13) -0.02698(12) 0.30596(10) 0.0245(3) Uani 1 1 d . .
C9 C 0.08455(17) 0.12474(15) -0.02195(12) 0.0171(3) Uani 1 1 d . .
O4 O 0.30582(13) 0.02676(13) -0.09031(9) 0.0277(3) Uani 1 1 d . .
C6 C 0.18581(16) 0.06154(14) 0.18050(12) 0.0170(3) Uani 1 1 d . .
C1 C 0.04779(17) 0.12647(14) 0.16239(12) 0.0171(3) Uani 1 1 d . .
C7 C 0.27708(16) 0.02602(15) 0.09456(12) 0.0179(3) Uani 1 1 d . .
C2 C -0.04529(17) 0.16701(15) 0.24132(12) 0.0203(3) Uani 1 1 d . .
H2 H -0.1387 0.2114 0.2268 0.024 Uiso 1 1 calc R U
N1 N -0.55404(15) 0.52338(13) 0.36960(11) 0.0231(3) Uani 1 1 d . .
C11 C 0.07365(17) 0.14958(15) -0.21765(12) 0.0176(3) Uani 1 1 d . .
H11 H 0.1667 0.1016 -0.2211 0.021 Uiso 1 1 calc R U
C8 C 0.21964(17) 0.06006(15) -0.00806(12) 0.0186(3) Uani 1 1 d . .
C10 C 0.01099(17) 0.17223(14) -0.11973(12) 0.0171(3) Uani 1 1 d . .
C4 C 0.14063(18) 0.07395(15) 0.36523(12) 0.0204(3) Uani 1 1 d . .
H4 H 0.1711 0.0561 0.4352 0.025 Uiso 1 1 calc R U
N2 N -0.31543(15) 0.34390(13) 0.37044(11) 0.0235(3) Uani 1 1 d . .
C3 C 0.00312(18) 0.14028(15) 0.34273(12) 0.0201(3) Uani 1 1 d . .
C5 C 0.23074(17) 0.03510(14) 0.28527(12) 0.0182(3) Uani 1 1 d . .
C14 C -0.19908(18) 0.28815(16) -0.20867(13) 0.0239(4) Uani 1 1 d . .
H14 H -0.2927 0.3352 -0.2053 0.029 Uiso 1 1 calc R U
C12 C 0.00213(17) 0.19592(15) -0.30880(12) 0.0183(3) Uani 1 1 d . .
C18 C -0.56997(19) 0.39977(17) 0.39218(13) 0.0253(4) Uani 1 1 d . .
C13 C -0.13595(17) 0.26644(15) -0.30524(12) 0.0195(3) Uani 1 1 d . .
C17 C -0.42143(18) 0.55876(16) 0.34363(13) 0.0229(4) Uani 1 1 d . .
C16 C -0.29984(18) 0.46761(16) 0.34386(14) 0.0251(4) Uani 1 1 d . .
C15 C -0.12719(18) 0.24204(16) -0.11715(13) 0.0215(3) Uani 1 1 d . .
H15 H -0.1721 0.2579 -0.0517 0.026 Uiso 1 1 calc R U
C19 C -0.44805(19) 0.30829(16) 0.39407(13) 0.0246(4) Uani 1 1 d . .
C23 C -0.4586(2) 0.16842(18) 0.42178(18) 0.0381(5) Uani 1 1 d . .
H23A H -0.3612 0.1213 0.4183 0.057 Uiso 1 1 calc R U
H23B H -0.5171 0.1473 0.3715 0.057 Uiso 1 1 calc R U
H23C H -0.5042 0.1453 0.4937 0.057 Uiso 1 1 calc R U
C21 C -0.4110(2) 0.69836(17) 0.31353(17) 0.0348(4) Uani 1 1 d . .
H21A H -0.5081 0.7456 0.3189 0.052 Uiso 1 1 calc R U
H21B H -0.3686 0.7203 0.2406 0.052 Uiso 1 1 calc R U
H21C H -0.3495 0.7205 0.3614 0.052 Uiso 1 1 calc R U
C20 C -0.1486(2) 0.5019(2) 0.3161(2) 0.0419(5) Uani 1 1 d . .
H20A H -0.0798 0.4243 0.3207 0.063 Uiso 1 1 calc R U
H20B H -0.1255 0.5504 0.3657 0.063 Uiso 1 1 calc R U
H20C H -0.1420 0.5535 0.2438 0.063 Uiso 1 1 calc R U
C22 C -0.7217(2) 0.3655(2) 0.41336(19) 0.0405(5) Uani 1 1 d . .
H22A H -0.7907 0.4431 0.4083 0.061 Uiso 1 1 calc R U
H22B H -0.7327 0.3120 0.4846 0.061 Uiso 1 1 calc R U
H22C H -0.7408 0.3191 0.3610 0.061 Uiso 1 1 calc R U
C25 C 0.4750(4) 0.3027(3) 0.1093(3) 0.0719(9) Uani 1 1 d . .
H25A H 0.4414 0.2218 0.1486 0.086 Uiso 1 1 calc R U
H25B H 0.5761 0.3020 0.1259 0.086 Uiso 1 1 calc R U
C26 C 0.2419(4) 0.4077(3) 0.1167(3) 0.0761(10) Uani 1 1 d . .
H26A H 0.1799 0.4807 0.1382 0.091 Uiso 1 1 calc R U
H26B H 0.2036 0.3290 0.1563 0.091 Uiso 1 1 calc R U
O9 O 0.3858(3) 0.40578(19) 0.14219(16) 0.0746(7) Uani 1 1 d . .
O8 O 0.3266(3) 0.3163(2) -0.03274(17) 0.0784(7) Uani 1 1 d . .
C24 C 0.4703(4) 0.3132(3) -0.0064(3) 0.0703(9) Uani 1 1 d . .
H24A H 0.5095 0.3915 -0.0458 0.084 Uiso 1 1 calc R U
H24B H 0.5318 0.2399 -0.0276 0.084 Uiso 1 1 calc R U
C27 C 0.2367(4) 0.4181(3) 0.0017(3) 0.0825(10) Uani 1 1 d . .
H27A H 0.1356 0.4179 -0.0144 0.099 Uiso 1 1 calc R U
H27B H 0.2689 0.4996 -0.0375 0.099 Uiso 1 1 calc R U

loop_
_atom_site_aniso_label
_atom_site_aniso_U_11
_atom_site_aniso_U_22
_atom_site_aniso_U_33
_atom_site_aniso_U_23
_atom_site_aniso_U_13
_atom_site_aniso_U_12
O7 0.0173(5) 0.0259(6) 0.0129(5) -0.0062(4) -0.0023(4) 0.0035(4)
O3 0.0159(6) 0.0330(7) 0.0206(6) -0.0050(5) -0.0016(5) 0.0025(5)
O6 0.0245(6) 0.0350(7) 0.0166(6) -0.0059(5) -0.0054(5) 0.0089(5)
O5 0.0204(6) 0.0416(7) 0.0140(6) -0.0089(5) -0.0014(5) 0.0027(5)
O1 0.0271(7) 0.0352(7) 0.0164(6) -0.0103(5) -0.0041(5) 0.0115(5)
O2 0.0197(6) 0.0314(7) 0.0199(6) -0.0053(5) -0.0057(5) 0.0073(5)
C9 0.0171(7) 0.0192(7) 0.0154(7) -0.0054(6) 0.0003(6) -0.0023(6)
O4 0.0164(6) 0.0471(8) 0.0183(6) -0.0110(5) -0.0014(5) 0.0060(5)
C6 0.0171(7) 0.0164(7) 0.0178(7) -0.0040(6) -0.0017(6) -0.0027(6)
C1 0.0195(8) 0.0167(7) 0.0151(7) -0.0027(6) -0.0043(6) -0.0010(6)
C7 0.0148(7) 0.0182(7) 0.0205(8) -0.0032(6) -0.0018(6) -0.0025(6)
C2 0.0188(8) 0.0230(8) 0.0190(8) -0.0079(6) -0.0037(6) 0.0044(6)
N1 0.0227(7) 0.0251(7) 0.0201(7) -0.0046(5) -0.0036(6) 0.0025(6)
C11 0.0154(7) 0.0197(7) 0.0175(7) -0.0043(6) -0.0014(6) -0.0010(6)
C8 0.0167(7) 0.0234(8) 0.0161(7) -0.0060(6) 0.0007(6) -0.0022(6)
C10 0.0173(7) 0.0178(7) 0.0163(7) -0.0035(6) -0.0020(6) -0.0027(6)
C4 0.0235(8) 0.0210(8) 0.0164(7) -0.0043(6) -0.0064(6) 0.0022(6)
N2 0.0249(7) 0.0226(7) 0.0224(7) -0.0062(6) -0.0034(6) 0.0022(6)
C3 0.0224(8) 0.0199(8) 0.0175(7) -0.0059(6) -0.0006(6) 0.0013(6)
C5 0.0175(7) 0.0164(7) 0.0196(8) -0.0026(6) -0.0037(6) 0.0007(6)
C14 0.0201(8) 0.0292(9) 0.0201(8) -0.0059(7) -0.0029(6) 0.0057(7)
C12 0.0188(8) 0.0209(8) 0.0158(7) -0.0054(6) 0.0012(6) -0.0035(6)
C18 0.0236(8) 0.0283(9) 0.0234(8) -0.0045(7) -0.0045(7) -0.0017(7)
C13 0.0194(8) 0.0226(8) 0.0160(7) -0.0032(6) -0.0029(6) -0.0009(6)
C17 0.0231(8) 0.0223(8) 0.0223(8) -0.0049(6) -0.0020(7) 0.0008(6)
C16 0.0227(8) 0.0242(8) 0.0276(9) -0.0066(7) -0.0006(7) 0.0002(7)
C15 0.0200(8) 0.0266(8) 0.0172(7) -0.0072(6) -0.0007(6) 0.0025(6)
C19 0.0271(9) 0.0243(8) 0.0236(8) -0.0070(6) -0.0057(7) -0.0012(7)
C23 0.0411(11) 0.0247(10) 0.0481(12) -0.0056(8) -0.0063(10) -0.0042(8)
C21 0.0325(10) 0.0228(9) 0.0452(11) -0.0019(8) -0.0023(9) -0.0001(8)
C20 0.0256(10) 0.0337(11) 0.0627(14) -0.0077(10) 0.0055(10) -0.0024(8)
C22 0.0266(10) 0.0409(12) 0.0528(13) -0.0067(10) -0.0014(9) -0.0071(8)
C25 0.081(2) 0.0552(17) 0.080(2) -0.0122(15) 0.0148(17) -0.0285(16)
C26 0.085(2) 0.0514(16) 0.101(3) -0.0389(16) 0.0383(19) -0.0333(16)
O9 0.1090(17) 0.0654(13) 0.0628(12) -0.0307(10) 0.0260(12) -0.0511(12)
O8 0.1057(17) 0.0691(14) 0.0771(14) -0.0403(11) 0.0217(13) -0.0462(13)
C24 0.083(2) 0.0509(16) 0.083(2) -0.0286(14) 0.0362(17) -0.0355(15)
C27 0.088(2) 0.0623(19) 0.105(3) -0.0219(18) 0.000(2) -0.0309(18)

loop_
_atom_type_symbol
_atom_type_description
_atom_type_scat_dispersion_real
_atom_type_scat_dispersion_imag
_atom_type_scat_source
C C 0.0033 0.0016 'International Tables Vol C Tables 4.2.6.8 and 6.1.1.4'
H H 0.0000 0.0000 'International Tables Vol C Tables 4.2.6.8 and 6.1.1.4'
N N 0.0061 0.0033 'International Tables Vol C Tables 4.2.6.8 and 6.1.1.4'
O O 0.0106 0.0060 'International Tables Vol C Tables 4.2.6.8 and 6.1.1.4'

loop_
_geom_angle_atom_site_label_1
_geom_angle_atom_site_label_2
_geom_angle_atom_site_label_3
_geom_angle
C1 O7 C9 121.61(12)
C13 O6 H6O 106.6(18)
C12 O5 H5O 108.4(16)
C3 O1 H1O 112.4(18)
C5 O2 H2O 103.4(17)
C8 C9 O7 119.95(13)
C8 C9 C10 128.94(14)
O7 C9 C10 111.10(12)
C8 O4 H4O 106.3(19)
C1 C6 C5 117.88(14)
C1 C6 C7 119.64(14)
C5 C6 C7 122.47(14)
O7 C1 C2 116.49(13)
O7 C1 C6 120.62(14)
C2 C1 C6 122.88(14)
O3 C7 C6 122.72(14)
O3 C7 C8 120.19(14)
C6 C7 C8 117.07(13)
C1 C2 C3 117.53(14)
C1 C2 H2 121.2
C3 C2 H2 121.2
C17 N1 C18 119.53(14)
C12 C11 C10 120.97(14)
C12 C11 H11 119.5
C10 C11 H11 119.5
O4 C8 C9 121.45(14)
O4 C8 C7 117.46(13)
C9 C8 C7 121.09(14)
C15 C10 C11 118.08(14)
C15 C10 C9 119.77(14)
C11 C10 C9 122.15(14)
C5 C4 C3 119.43(14)
C5 C4 H4 120.3
C3 C4 H4 120.3
C19 N2 C16 119.76(14)
O1 C3 C2 121.85(14)
O1 C3 C4 116.41(14)
C2 C3 C4 121.73(14)
O2 C5 C4 119.78(14)
O2 C5 C6 119.68(14)
C4 C5 C6 120.53(14)
C15 C14 C13 120.71(15)
C15 C14 H14 119.6
C13 C14 H14 119.6
O5 C12 C11 118.35(14)
O5 C12 C13 121.26(14)
C11 C12 C13 120.38(14)
N1 C18 C19 120.09(16)
N1 C18 C22 117.43(16)
C19 C18 C22 122.48(17)
O6 C13 C14 123.98(14)
O6 C13 C12 117.05(14)
C14 C13 C12 118.97(14)
N1 C17 C16 120.38(15)
N1 C17 C21 117.19(15)
C16 C17 C21 122.43(16)
N2 C16 C17 119.99(16)
N2 C16 C20 117.41(15)
C17 C16 C20 122.60(16)
C14 C15 C10 120.89(15)
C14 C15 H15 119.6
C10 C15 H15 119.6
N2 C19 C18 120.17(16)
N2 C19 C23 117.24(16)
C18 C19 C23 122.59(17)
C19 C23 H23A 109.5
C19 C23 H23B 109.5
H23A C23 H23B 109.5
C19 C23 H23C 109.5
H23A C23 H23C 109.5
H23B C23 H23C 109.5
C17 C21 H21A 109.5
C17 C21 H21B 109.5
H21A C21 H21B 109.5
C17 C21 H21C 109.5
H21A C21 H21C 109.5
H21B C21 H21C 109.5
C16 C20 H20A 109.5
C16 C20 H20B 109.5
H20A C20 H20B 109.5
C16 C20 H20C 109.5
H20A C20 H20C 109.5
H20B C20 H20C 109.5
C18 C22 H22A 109.5
C18 C22 H22B 109.5
H22A C22 H22B 109.5
C18 C22 H22C 109.5
H22A C22 H22C 109.5
H22B C22 H22C 109.5
O9 C25 C24 110.7(3)
O9 C25 H25A 109.5
C24 C25 H25A 109.5
O9 C25 H25B 109.5
C24 C25 H25B 109.5
H25A C25 H25B 108.1
O9 C26 C27 110.5(3)
O9 C26 H26A 109.5
C27 C26 H26A 109.5
O9 C26 H26B 109.5
C27 C26 H26B 109.5
H26A C26 H26B 108.1
C26 O9 C25 109.4(2)
C24 O8 C27 109.7(2)
O8 C24 C25 110.8(2)
O8 C24 H24A 109.5
C25 C24 H24A 109.5
O8 C24 H24B 109.5
C25 C24 H24B 109.5
H24A C24 H24B 108.1
O8 C27 C26 111.4(3)
O8 C27 H27A 109.4
C26 C27 H27A 109.4
O8 C27 H27B 109.4
C26 C27 H27B 109.4
H27A C27 H27B 108.0

loop_
_geom_bond_atom_site_label_1
_geom_bond_atom_site_label_2
_geom_bond_distance
O7 C1 1.3610(18)
O7 C9 1.3764(18)
O3 C7 1.2680(19)
O6 C13 1.3553(19)
O6 H6O 0.88(3)
O5 C12 1.3612(18)
O5 H5O 0.80(2)
O1 C3 1.3481(19)
O1 H1O 0.90(3)
O2 C5 1.3538(18)
O2 H2O 0.87(3)
C9 C8 1.362(2)
C9 C10 1.461(2)
O4 C8 1.3557(18)
O4 H4O 0.86(3)
C6 C1 1.394(2)
C6 C5 1.421(2)
C6 C7 1.425(2)
C1 C2 1.384(2)
C7 C8 1.439(2)
C2 C3 1.392(2)
C2 H2 0.9500
N1 C17 1.340(2)
N1 C18 1.340(2)
C11 C12 1.378(2)
C11 C10 1.404(2)
C11 H11 0.9500
C10 C15 1.402(2)
C4 C5 1.373(2)
C4 C3 1.404(2)
C4 H4 0.9500
N2 C19 1.338(2)
N2 C16 1.341(2)
C14 C15 1.384(2)
C14 C13 1.386(2)
C14 H14 0.9500
C12 C13 1.405(2)
C18 C19 1.399(2)
C18 C22 1.502(3)
C17 C16 1.396(2)
C17 C21 1.499(2)
C16 C20 1.502(3)
C15 H15 0.9500
C19 C23 1.501(3)
C23 H23A 0.9800
C23 H23B 0.9800
C23 H23C 0.9800
C21 H21A 0.9800
C21 H21B 0.9800
C21 H21C 0.9800
C20 H20A 0.9800
C20 H20B 0.9800
C20 H20C 0.9800
C22 H22A 0.9800
C22 H22B 0.9800
C22 H22C 0.9800
C25 O9 1.420(4)
C25 C24 1.487(5)
C25 H25A 0.9900
C25 H25B 0.9900
C26 O9 1.415(4)
C26 C27 1.480(5)
C26 H26A 0.9900
C26 H26B 0.9900
O8 C24 1.414(4)
O8 C27 1.420(4)
C24 H24A 0.9900
C24 H24B 0.9900
C27 H27A 0.9900
C27 H27B 0.9900
